data_7001994
loop_
_publ_author_name
'Binobaid, Abeer'
'Iglesias, Manuel'
'Beetstra, Dirk J.'
'Kariuki, Benson'
'Dervisi, Athanasia'
'Fallis, Ian A.'
'Cavell, Kingsley J.'

_publ_section_title
;
 Expanded ring and functionalised expanded ring N-heterocyclic carbenes
 as ligands in catalysis
;
_journal_issue 35
_journal_name_full 'Dalton Transactions'
_journal_page_first 7099
_journal_paper_doi 10.1039/b909834h
_journal_year 2009
_chemical_formula_moiety 'C32 H44 Cl Ir N2 O'
_chemical_formula_sum 'C32 H44 Cl Ir N2 O'
_chemical_formula_weight 700.34
_chemical_name_systematic
;
?
;
_space_group_IT_number 14
_symmetry_cell_setting monoclinic
_symmetry_space_group_name_Hall '-P 2ybc'
_symmetry_space_group_name_H-M 'P 1 21/c 1'
_atom_sites_solution_hydrogens geom
_atom_sites_solution_primary direct
_atom_sites_solution_secondary difmap
_audit_creation_method SHELXL-97
_cell_angle_alpha 90.00
_cell_angle_beta 118.7510(10)
_cell_angle_gamma 90.00
_cell_formula_units_Z 4
_cell_length_a 10.1870(2)
_cell_length_b 16.5340(3)
_cell_length_c 19.4270(3)
_cell_measurement_reflns_used 5197
_cell_measurement_temperature 150(2)
_cell_measurement_theta_max 27.47
_cell_measurement_theta_min 3.18
_cell_volume 2868.73(9)
_computing_cell_refinement DENZO/SCALEPACK
_computing_data_collection 'cOLLECT,Nonius BV, 1997-2001'
_computing_data_reduction DENZO/SCALEPACK
_computing_structure_refinement SHELXL-97
_computing_structure_solution SHELXs-97
_diffrn_ambient_temperature 150(2)
_diffrn_measured_fraction_theta_full 0.995
_diffrn_measured_fraction_theta_max 0.995
_diffrn_measurement_device_type 'Nonius KappaCCD'
_diffrn_measurement_method 'CCD scans'
_diffrn_radiation_monochromator graphite
_diffrn_radiation_source 'fine-focus sealed tube'
_diffrn_radiation_type MoK\a
_diffrn_radiation_wavelength 0.71073
_diffrn_reflns_av_R_equivalents 0.1803
_diffrn_reflns_av_sigmaI/netI 0.0845
_diffrn_reflns_limit_h_max 11
_diffrn_reflns_limit_h_min -13
_diffrn_reflns_limit_k_max 21
_diffrn_reflns_limit_k_min -21
_diffrn_reflns_limit_l_max 25
_diffrn_reflns_limit_l_min -25
_diffrn_reflns_number 46665
_diffrn_reflns_theta_full 27.47
_diffrn_reflns_theta_max 27.47
_diffrn_reflns_theta_min 3.18
_exptl_absorpt_coefficient_mu 4.775
_exptl_absorpt_correction_T_max .8993
_exptl_absorpt_correction_T_min .7001
_exptl_absorpt_correction_type empirical
_exptl_absorpt_process_details Denzo/Scalepack
_exptl_crystal_colour colourless
_exptl_crystal_density_diffrn 1.622
_exptl_crystal_density_method 'not measured'
_exptl_crystal_description needle
_exptl_crystal_F_000 1408
_exptl_crystal_size_max .38
_exptl_crystal_size_mid .08
_exptl_crystal_size_min .05
_refine_diff_density_max 3.392
_refine_diff_density_min -4.113
_refine_diff_density_rms 0.230
_refine_ls_extinction_method none
_refine_ls_goodness_of_fit_ref 1.068
_refine_ls_hydrogen_treatment constr
_refine_ls_matrix_type full
_refine_ls_number_parameters 339
_refine_ls_number_reflns 6540
_refine_ls_number_restraints 0
_refine_ls_restrained_S_all 1.068
_refine_ls_R_factor_all 0.0712
_refine_ls_R_factor_gt 0.0493
_refine_ls_shift/su_max 0.001
_refine_ls_shift/su_mean 0.000
_refine_ls_structure_factor_coef Fsqd
_refine_ls_weighting_details 'calc w=1/[\s^2^(Fo^2^)+(0.0542P)^2^+8.4286P] where P=(Fo^2^+2Fc^2^)/3'
_refine_ls_weighting_scheme calc
_refine_ls_wR_factor_gt 0.1140
_refine_ls_wR_factor_ref 0.1267
_reflns_number_gt 5197
_reflns_number_total 6540
_reflns_threshold_expression >2sigma(I)
_cod_data_source_file b909834h.txt
_cod_data_source_block kjc0814
_cod_depositor_comments
;
The following automatic conversions were performed:
'_symmetry_cell_setting' value 'Monoclinic' changed to 'monoclinic'
according to '/home/saulius/struct/CIF-dictionaries/cif_core.dic'
dictionary named 'cif_core.dic' version 2.4.1 from 2010-06-29.

Automatic conversion script
Id: cif_fix_enum 1527 2010-12-29 10:47:43Z saulius 
;
_cod_original_sg_symbol_H-M P21/c
_cod_database_code 7001994

loop_
_symmetry_equiv_pos_as_xyz
'x, y, z'
'-x, y+1/2, -z+1/2'
'-x, -y, -z'
'x, -y-1/2, z-1/2'

loop_
_atom_site_label
_atom_site_type_symbol
_atom_site_fract_x
_atom_site_fract_y
_atom_site_fract_z
_atom_site_U_iso_or_equiv
_atom_site_adp_type
_atom_site_occupancy
_atom_site_symmetry_multiplicity
_atom_site_calc_flag
_atom_site_refinement_flags
_atom_site_disorder_assembly
_atom_site_disorder_group
C1 C 0.6903(7) 0.2287(3) 0.3805(3) 0.0180(12) Uani 1 1 d . . .
C2 C 0.5169(8) 0.2504(4) 0.4363(4) 0.0262(14) Uani 1 1 d . . .
H2A H 0.5965 0.2311 0.4878 0.031 Uiso 1 1 calc R . .
H2B H 0.4215 0.2249 0.4265 0.031 Uiso 1 1 calc R . .
C3 C 0.5028(7) 0.3421(4) 0.4390(4) 0.0283(15) Uani 1 1 d . . .
H3A H 0.4931 0.3571 0.4857 0.034 Uiso 1 1 calc R . .
H3B H 0.4116 0.3604 0.3917 0.034 Uiso 1 1 calc R . .
C4 C 0.6403(8) 0.3838(4) 0.4428(4) 0.0287(15) Uani 1 1 d . . .
H4A H 0.6242 0.3916 0.3888 0.034 Uiso 1 1 calc R . .
H4B H 0.6519 0.4378 0.4670 0.034 Uiso 1 1 calc R . .
C5 C 0.7827(7) 0.3357(4) 0.4896(3) 0.0226(13) Uani 1 1 d . . .
H5A H 0.8696 0.3727 0.5079 0.027 Uiso 1 1 calc R . .
H5B H 0.7822 0.3129 0.5366 0.027 Uiso 1 1 calc R . .
C6 C 0.4377(8) 0.1807(3) 0.3092(4) 0.0271(15) Uani 1 1 d . . .
C7 C 0.4150(7) 0.0995(3) 0.3216(3) 0.0247(14) Uani 1 1 d . . .
C8 C 0.3075(7) 0.0539(4) 0.2610(4) 0.0273(14) Uani 1 1 d . . .
H8 H 0.2933 -0.0015 0.2685 0.033 Uiso 1 1 calc R . .
C9 C 0.2205(8) 0.0912(4) 0.1885(4) 0.0321(16) Uani 1 1 d . . .
H9 H 0.1470 0.0603 0.1463 0.038 Uiso 1 1 calc R . .
C10 C 0.2387(8) 0.1718(4) 0.1766(4) 0.0313(16) Uani 1 1 d . . .
H10 H 0.1787 0.1960 0.1268 0.038 Uiso 1 1 calc R . .
C11 C 0.3451(8) 0.2169(4) 0.2380(4) 0.0267(14) Uani 1 1 d . . .
H11 H 0.3545 0.2731 0.2312 0.032 Uiso 1 1 calc R . .
C12 C 0.4915(9) -0.0148(4) 0.4063(4) 0.0361(18) Uani 1 1 d . . .
H12A H 0.3873 -0.0269 0.3919 0.054 Uiso 1 1 calc R . .
H12B H 0.5566 -0.0294 0.4614 0.054 Uiso 1 1 calc R . .
H12C H 0.5205 -0.0459 0.3728 0.054 Uiso 1 1 calc R . .
C13 C 0.9549(7) 0.2418(3) 0.4736(3) 0.0186(12) Uani 1 1 d . . .
C14 C 1.0527(7) 0.2834(4) 0.4548(3) 0.0211(13) Uani 1 1 d . . .
C15 C 1.2002(8) 0.2550(4) 0.4872(4) 0.0281(14) Uani 1 1 d . . .
H15 H 1.2685 0.2821 0.4748 0.034 Uiso 1 1 calc R . .
C16 C 1.2484(8) 0.1892(4) 0.5363(4) 0.0301(16) Uani 1 1 d . . .
H16 H 1.3479 0.1700 0.5559 0.036 Uiso 1 1 calc R . .
C17 C 1.1523(8) 0.1509(4) 0.5571(4) 0.0284(15) Uani 1 1 d . . .
H17 H 1.1879 0.1066 0.5926 0.034 Uiso 1 1 calc R . .
C18 C 1.0030(7) 0.1760(3) 0.5270(3) 0.0230(13) Uani 1 1 d . . .
C19 C 1.0085(7) 0.3595(4) 0.4049(3) 0.0247(13) Uani 1 1 d . . .
H19 H 0.9005 0.3711 0.3869 0.030 Uiso 1 1 calc R . .
C20 C 1.0303(9) 0.3494(5) 0.3325(4) 0.0374(17) Uani 1 1 d . . .
H20A H 1.1367 0.3409 0.3494 0.056 Uiso 1 1 calc R . .
H20B H 0.9955 0.3983 0.3000 0.056 Uiso 1 1 calc R . .
H20C H 0.9726 0.3027 0.3019 0.056 Uiso 1 1 calc R . .
C21 C 1.1035(8) 0.4323(4) 0.4540(4) 0.0319(16) Uani 1 1 d . . .
H21A H 1.0904 0.4391 0.5005 0.048 Uiso 1 1 calc R . .
H21B H 1.0708 0.4816 0.4221 0.048 Uiso 1 1 calc R . .
H21C H 1.2094 0.4224 0.4706 0.048 Uiso 1 1 calc R . .
C22 C 0.9032(7) 0.1365(4) 0.5546(3) 0.0254(14) Uani 1 1 d . . .
H22 H 0.8040 0.1645 0.5284 0.030 Uiso 1 1 calc R . .
C23 C 0.9682(10) 0.1461(4) 0.6437(4) 0.0392(18) Uani 1 1 d . . .
H23A H 1.0618 0.1154 0.6709 0.059 Uiso 1 1 calc R . .
H23B H 0.8962 0.1256 0.6594 0.059 Uiso 1 1 calc R . .
H23C H 0.9881 0.2034 0.6578 0.059 Uiso 1 1 calc R . .
C24 C 0.8770(8) 0.0471(4) 0.5333(4) 0.0308(15) Uani 1 1 d . . .
H24A H 0.8275 0.0411 0.4760 0.046 Uiso 1 1 calc R . .
H24B H 0.8134 0.0240 0.5533 0.046 Uiso 1 1 calc R . .
H24C H 0.9733 0.0187 0.5567 0.046 Uiso 1 1 calc R . .
C25 C 0.7266(7) 0.0687(3) 0.3016(4) 0.0242(14) Uani 1 1 d . . .
H25 H 0.6729 0.0766 0.3298 0.029 Uiso 1 1 calc R . .
C26 C 0.8699(7) 0.1040(3) 0.3315(3) 0.0234(13) Uani 1 1 d . . .
H26 H 0.9072 0.1330 0.3794 0.028 Uiso 1 1 calc R . .
C27 C 0.9691(7) 0.0993(4) 0.2934(3) 0.0256(14) Uani 1 1 d . . .
H27A H 1.0099 0.0438 0.2995 0.031 Uiso 1 1 calc R . .
H27B H 1.0546 0.1368 0.3207 0.031 Uiso 1 1 calc R . .
C28 C 0.8835(8) 0.1210(4) 0.2052(4) 0.0309(15) Uani 1 1 d . . .
H28A H 0.9548 0.1445 0.1896 0.037 Uiso 1 1 calc R . .
H28B H 0.8420 0.0709 0.1744 0.037 Uiso 1 1 calc R . .
C29 C 0.7586(9) 0.1798(4) 0.1855(4) 0.0285(15) Uani 1 1 d . . .
H29 H 0.7809 0.2360 0.1895 0.034 Uiso 1 1 calc R . .
C30 C 0.6114(8) 0.1566(4) 0.1616(3) 0.0289(15) Uani 1 1 d . . .
H30 H 0.5395 0.1983 0.1496 0.035 Uiso 1 1 calc R . .
C31 C 0.5572(8) 0.0703(4) 0.1533(4) 0.0281(15) Uani 1 1 d . . .
H31A H 0.5575 0.0457 0.1068 0.034 Uiso 1 1 calc R . .
H31B H 0.4526 0.0703 0.1437 0.034 Uiso 1 1 calc R . .
C32 C 0.6526(8) 0.0179(4) 0.2255(4) 0.0305(15) Uani 1 1 d . . .
H32A H 0.7314 -0.0096 0.2182 0.037 Uiso 1 1 calc R . .
H32B H 0.5886 -0.0243 0.2304 0.037 Uiso 1 1 calc R . .
N1 N 0.5531(6) 0.2252(3) 0.3740(3) 0.0219(11) Uani 1 1 d . . .
N2 N 0.8016(6) 0.2679(3) 0.4432(3) 0.0187(10) Uani 1 1 d . . .
O1 O 0.5064(5) 0.0698(2) 0.3959(2) 0.0275(10) Uani 1 1 d . . .
Ir1 Ir 0.70614(3) 0.195137(12) 0.282541(12) 0.01891(10) Uani 1 1 d . . .
Cl1 Cl 0.62997(19) 0.33119(9) 0.24063(9) 0.0283(4) Uani 1 1 d . . .

loop_
_atom_site_aniso_label
_atom_site_aniso_U_11
_atom_site_aniso_U_22
_atom_site_aniso_U_33
_atom_site_aniso_U_23
_atom_site_aniso_U_13
_atom_site_aniso_U_12
C1 0.020(3) 0.014(3) 0.014(3) 0.002(2) 0.004(2) 0.002(2)
C2 0.030(4) 0.021(3) 0.026(3) 0.000(2) 0.013(3) -0.003(3)
C3 0.023(3) 0.024(3) 0.033(3) -0.004(3) 0.009(3) 0.000(3)
C4 0.030(4) 0.018(3) 0.030(3) -0.005(3) 0.008(3) -0.002(3)
C5 0.025(3) 0.019(3) 0.020(3) -0.006(2) 0.008(3) -0.005(3)
C6 0.026(4) 0.017(3) 0.025(3) -0.006(2) 0.001(3) -0.002(2)
C7 0.025(3) 0.017(3) 0.024(3) -0.002(2) 0.005(3) 0.001(2)
C8 0.027(4) 0.025(3) 0.026(3) -0.002(3) 0.010(3) -0.004(3)
C9 0.024(4) 0.039(4) 0.024(3) -0.004(3) 0.003(3) -0.012(3)
C10 0.026(4) 0.032(3) 0.020(3) 0.002(3) -0.002(3) 0.000(3)
C11 0.019(3) 0.021(3) 0.030(3) 0.008(3) 0.004(3) 0.004(3)
C12 0.047(5) 0.021(3) 0.028(3) 0.004(3) 0.008(3) -0.002(3)
C13 0.018(3) 0.020(3) 0.012(2) 0.000(2) 0.003(2) 0.003(2)
C14 0.022(3) 0.023(3) 0.014(3) -0.004(2) 0.006(2) -0.003(2)
C15 0.028(4) 0.022(3) 0.029(3) -0.001(3) 0.010(3) 0.002(3)
C16 0.024(4) 0.027(3) 0.028(3) -0.001(3) 0.003(3) 0.007(3)
C17 0.030(4) 0.019(3) 0.025(3) 0.002(2) 0.004(3) 0.001(3)
C18 0.024(3) 0.018(3) 0.022(3) -0.002(2) 0.007(3) 0.000(2)
C19 0.020(3) 0.029(3) 0.020(3) 0.000(2) 0.006(3) -0.004(3)
C20 0.036(4) 0.047(4) 0.029(4) 0.000(3) 0.015(3) -0.005(3)
C21 0.030(4) 0.023(3) 0.034(4) 0.001(3) 0.009(3) 0.000(3)
C22 0.028(4) 0.024(3) 0.022(3) 0.005(2) 0.009(3) 0.005(3)
C23 0.055(5) 0.036(4) 0.034(4) 0.002(3) 0.027(4) 0.002(4)
C24 0.037(4) 0.028(3) 0.031(3) 0.000(3) 0.019(3) -0.004(3)
C25 0.035(4) 0.010(3) 0.024(3) 0.001(2) 0.011(3) 0.009(2)
C26 0.025(3) 0.017(3) 0.019(3) 0.001(2) 0.004(3) 0.007(2)
C27 0.025(3) 0.027(3) 0.027(3) 0.001(3) 0.015(3) 0.007(3)
C28 0.028(4) 0.037(4) 0.029(3) -0.002(3) 0.014(3) 0.002(3)
C29 0.038(4) 0.030(3) 0.012(3) 0.002(2) 0.008(3) 0.002(3)
C30 0.040(4) 0.025(3) 0.012(3) -0.004(2) 0.005(3) 0.002(3)
C31 0.030(4) 0.029(3) 0.021(3) -0.005(3) 0.008(3) -0.003(3)
C32 0.042(4) 0.018(3) 0.029(3) -0.009(3) 0.015(3) -0.002(3)
N1 0.020(3) 0.017(2) 0.019(2) 0.000(2) 0.002(2) -0.003(2)
N2 0.021(3) 0.016(2) 0.015(2) -0.0027(19) 0.005(2) -0.002(2)
O1 0.028(3) 0.022(2) 0.020(2) -0.0006(17) 0.0012(19) -0.0015(18)
Ir1 0.02182(15) 0.01545(13) 0.01344(13) 0.00067(8) 0.00367(10) 0.00099(9)
Cl1 0.0311(9) 0.0193(7) 0.0230(7) 0.0053(6) 0.0039(7) 0.0015(6)

loop_
_atom_type_symbol
_atom_type_description
_atom_type_scat_dispersion_real
_atom_type_scat_dispersion_imag
_atom_type_scat_source
C C 0.0033 0.0016 'International Tables Vol C Tables 4.2.6.8 and 6.1.1.4'
H H 0.0000 0.0000 'International Tables Vol C Tables 4.2.6.8 and 6.1.1.4'
N N 0.0061 0.0033 'International Tables Vol C Tables 4.2.6.8 and 6.1.1.4'
O O 0.0106 0.0060 'International Tables Vol C Tables 4.2.6.8 and 6.1.1.4'
Ir Ir -1.4442 7.9887 'International Tables Vol C Tables 4.2.6.8 and 6.1.1.4'
Cl Cl 0.1484 0.1585 'International Tables Vol C Tables 4.2.6.8 and 6.1.1.4'

loop_
_geom_angle_atom_site_label_1
_geom_angle_atom_site_label_2
_geom_angle_atom_site_label_3
_geom_angle
_geom_angle_site_symmetry_1
_geom_angle_site_symmetry_3
_geom_angle_publ_flag
N1 C1 N2 119.0(5) . . ?
N1 C1 Ir1 116.2(4) . . ?
N2 C1 Ir1 123.5(5) . . ?
N1 C2 C3 111.8(5) . . ?
N1 C2 H2A 109.3 . . ?
C3 C2 H2A 109.3 . . ?
N1 C2 H2B 109.3 . . ?
C3 C2 H2B 109.3 . . ?
H2A C2 H2B 107.9 . . ?
C2 C3 C4 110.5(5) . . ?
C2 C3 H3A 109.5 . . ?
C4 C3 H3A 109.5 . . ?
C2 C3 H3B 109.5 . . ?
C4 C3 H3B 109.5 . . ?
H3A C3 H3B 108.1 . . ?
C5 C4 C3 112.5(5) . . ?
C5 C4 H4A 109.1 . . ?
C3 C4 H4A 109.1 . . ?
C5 C4 H4B 109.1 . . ?
C3 C4 H4B 109.1 . . ?
H4A C4 H4B 107.8 . . ?
N2 C5 C4 113.1(5) . . ?
N2 C5 H5A 109.0 . . ?
C4 C5 H5A 109.0 . . ?
N2 C5 H5B 109.0 . . ?
C4 C5 H5B 109.0 . . ?
H5A C5 H5B 107.8 . . ?
C11 C6 C7 119.9(6) . . ?
C11 C6 N1 122.0(5) . . ?
C7 C6 N1 118.1(5) . . ?
O1 C7 C8 123.9(5) . . ?
O1 C7 C6 115.9(5) . . ?
C8 C7 C6 120.2(6) . . ?
C7 C8 C9 118.5(6) . . ?
C7 C8 H8 120.8 . . ?
C9 C8 H8 120.8 . . ?
C10 C9 C8 121.6(6) . . ?
C10 C9 H9 119.2 . . ?
C8 C9 H9 119.2 . . ?
C9 C10 C11 119.4(6) . . ?
C9 C10 H10 120.3 . . ?
C11 C10 H10 120.3 . . ?
C6 C11 C10 120.3(6) . . ?
C6 C11 H11 119.9 . . ?
C10 C11 H11 119.9 . . ?
O1 C12 H12A 109.5 . . ?
O1 C12 H12B 109.5 . . ?
H12A C12 H12B 109.5 . . ?
O1 C12 H12C 109.5 . . ?
H12A C12 H12C 109.5 . . ?
H12B C12 H12C 109.5 . . ?
C14 C13 C18 122.0(6) . . ?
C14 C13 N2 120.9(5) . . ?
C18 C13 N2 117.0(5) . . ?
C13 C14 C15 117.7(6) . . ?
C13 C14 C19 123.1(6) . . ?
C15 C14 C19 119.2(6) . . ?
C16 C15 C14 121.6(7) . . ?
C16 C15 H15 119.2 . . ?
C14 C15 H15 119.2 . . ?
C15 C16 C17 120.0(7) . . ?
C15 C16 H16 120.0 . . ?
C17 C16 H16 120.0 . . ?
C16 C17 C18 121.4(6) . . ?
C16 C17 H17 119.3 . . ?
C18 C17 H17 119.3 . . ?
C17 C18 C13 117.1(6) . . ?
C17 C18 C22 120.3(5) . . ?
C13 C18 C22 122.5(6) . . ?
C14 C19 C20 111.5(6) . . ?
C14 C19 C21 110.1(5) . . ?
C20 C19 C21 109.0(6) . . ?
C14 C19 H19 108.7 . . ?
C20 C19 H19 108.7 . . ?
C21 C19 H19 108.7 . . ?
C19 C20 H20A 109.5 . . ?
C19 C20 H20B 109.5 . . ?
H20A C20 H20B 109.5 . . ?
C19 C20 H20C 109.5 . . ?
H20A C20 H20C 109.5 . . ?
H20B C20 H20C 109.5 . . ?
C19 C21 H21A 109.5 . . ?
C19 C21 H21B 109.5 . . ?
H21A C21 H21B 109.5 . . ?
C19 C21 H21C 109.5 . . ?
H21A C21 H21C 109.5 . . ?
H21B C21 H21C 109.5 . . ?
C18 C22 C24 112.5(5) . . ?
C18 C22 C23 110.9(6) . . ?
C24 C22 C23 109.3(5) . . ?
C18 C22 H22 108.0 . . ?
C24 C22 H22 108.0 . . ?
C23 C22 H22 108.0 . . ?
C22 C23 H23A 109.5 . . ?
C22 C23 H23B 109.5 . . ?
H23A C23 H23B 109.5 . . ?
C22 C23 H23C 109.5 . . ?
H23A C23 H23C 109.5 . . ?
H23B C23 H23C 109.5 . . ?
C22 C24 H24A 109.5 . . ?
C22 C24 H24B 109.5 . . ?
H24A C24 H24B 109.5 . . ?
C22 C24 H24C 109.5 . . ?
H24A C24 H24C 109.5 . . ?
H24B C24 H24C 109.5 . . ?
C26 C25 C32 123.3(6) . . ?
C26 C25 Ir1 70.1(3) . . ?
C32 C25 Ir1 114.1(4) . . ?
C26 C25 H25 118.4 . . ?
C32 C25 H25 118.4 . . ?
Ir1 C25 H25 86.0 . . ?
C25 C26 C27 125.5(5) . . ?
C25 C26 Ir1 70.8(3) . . ?
C27 C26 Ir1 112.7(4) . . ?
C25 C26 H26 117.3 . . ?
C27 C26 H26 117.3 . . ?
Ir1 C26 H26 86.4 . . ?
C26 C27 C28 112.1(5) . . ?
C26 C27 H27A 109.2 . . ?
C28 C27 H27A 109.2 . . ?
C26 C27 H27B 109.2 . . ?
C28 C27 H27B 109.2 . . ?
H27A C27 H27B 107.9 . . ?
C29 C28 C27 113.1(5) . . ?
C29 C28 H28A 109.0 . . ?
C27 C28 H28A 109.0 . . ?
C29 C28 H28B 109.0 . . ?
C27 C28 H28B 109.0 . . ?
H28A C28 H28B 107.8 . . ?
C30 C29 C28 123.5(6) . . ?
C30 C29 Ir1 69.6(4) . . ?
C28 C29 Ir1 112.4(4) . . ?
C30 C29 H29 118.2 . . ?
C28 C29 H29 118.2 . . ?
Ir1 C29 H29 88.0 . . ?
C29 C30 C31 125.1(6) . . ?
C29 C30 Ir1 73.2(4) . . ?
C31 C30 Ir1 110.1(4) . . ?
C29 C30 H30 117.4 . . ?
C31 C30 H30 117.4 . . ?
Ir1 C30 H30 86.6 . . ?
C30 C31 C32 113.4(5) . . ?
C30 C31 H31A 108.9 . . ?
C32 C31 H31A 108.9 . . ?
C30 C31 H31B 108.9 . . ?
C32 C31 H31B 108.9 . . ?
H31A C31 H31B 107.7 . . ?
C31 C32 C25 111.8(5) . . ?
C31 C32 H32A 109.3 . . ?
C25 C32 H32A 109.3 . . ?
C31 C32 H32B 109.3 . . ?
C25 C32 H32B 109.3 . . ?
H32A C32 H32B 107.9 . . ?
C1 N1 C6 118.6(5) . . ?
C1 N1 C2 124.5(5) . . ?
C6 N1 C2 115.9(6) . . ?
C1 N2 C13 119.6(5) . . ?
C1 N2 C5 126.7(5) . . ?
C13 N2 C5 113.7(4) . . ?
C7 O1 C12 115.6(5) . . ?
C1 Ir1 C26 100.0(2) . . ?
C1 Ir1 C25 98.6(2) . . ?
C26 Ir1 C25 39.1(2) . . ?
C1 Ir1 C30 152.9(3) . . ?
C26 Ir1 C30 97.0(2) . . ?
C25 Ir1 C30 81.6(2) . . ?
C1 Ir1 C29 167.9(2) . . ?
C26 Ir1 C29 80.7(2) . . ?
C25 Ir1 C29 89.6(2) . . ?
C30 Ir1 C29 37.2(3) . . ?
C1 Ir1 Cl1 84.49(15) . . ?
C26 Ir1 Cl1 152.15(18) . . ?
C25 Ir1 Cl1 167.85(18) . . ?
C30 Ir1 Cl1 90.29(17) . . ?
C29 Ir1 Cl1 89.38(17) . . ?

loop_
_geom_bond_atom_site_label_1
_geom_bond_atom_site_label_2
_geom_bond_distance
_geom_bond_site_symmetry_2
_geom_bond_publ_flag
C1 N1 1.343(8) . ?
C1 N2 1.364(7) . ?
C1 Ir1 2.062(6) . ?
C2 N1 1.484(8) . ?
C2 C3 1.526(9) . ?
C2 H2A 0.9900 . ?
C2 H2B 0.9900 . ?
C3 C4 1.531(10) . ?
C3 H3A 0.9900 . ?
C3 H3B 0.9900 . ?
C4 C5 1.515(9) . ?
C4 H4A 0.9900 . ?
C4 H4B 0.9900 . ?
C5 N2 1.507(8) . ?
C5 H5A 0.9900 . ?
C5 H5B 0.9900 . ?
C6 C11 1.381(9) . ?
C6 C7 1.402(8) . ?
C6 N1 1.444(8) . ?
C7 O1 1.378(7) . ?
C7 C8 1.384(8) . ?
C8 C9 1.396(9) . ?
C8 H8 0.9500 . ?
C9 C10 1.380(10) . ?
C9 H9 0.9500 . ?
C10 C11 1.382(10) . ?
C10 H10 0.9500 . ?
C11 H11 0.9500 . ?
C12 O1 1.432(7) . ?
C12 H12A 0.9800 . ?
C12 H12B 0.9800 . ?
C12 H12C 0.9800 . ?
C13 C14 1.396(9) . ?
C13 C18 1.418(8) . ?
C13 N2 1.445(8) . ?
C14 C15 1.401(9) . ?
C14 C19 1.519(8) . ?
C15 C16 1.373(9) . ?
C15 H15 0.9500 . ?
C16 C17 1.380(10) . ?
C16 H16 0.9500 . ?
C17 C18 1.403(9) . ?
C17 H17 0.9500 . ?
C18 C22 1.507(9) . ?
C19 C20 1.534(9) . ?
C19 C21 1.553(9) . ?
C19 H19 1.0000 . ?
C20 H20A 0.9800 . ?
C20 H20B 0.9800 . ?
C20 H20C 0.9800 . ?
C21 H21A 0.9800 . ?
C21 H21B 0.9800 . ?
C21 H21C 0.9800 . ?
C22 C24 1.524(9) . ?
C22 C23 1.536(9) . ?
C22 H22 1.0000 . ?
C23 H23A 0.9800 . ?
C23 H23B 0.9800 . ?
C23 H23C 0.9800 . ?
C24 H24A 0.9800 . ?
C24 H24B 0.9800 . ?
C24 H24C 0.9800 . ?
C25 C26 1.412(9) . ?
C25 C32 1.546(8) . ?
C25 Ir1 2.116(5) . ?
C25 H25 0.9500 . ?
C26 C27 1.514(9) . ?
C26 Ir1 2.106(6) . ?
C26 H26 0.9500 . ?
C27 C28 1.545(9) . ?
C27 H27A 0.9900 . ?
C27 H27B 0.9900 . ?
C28 C29 1.498(10) . ?
C28 H28A 0.9900 . ?
C28 H28B 0.9900 . ?
C29 C30 1.394(11) . ?
C29 Ir1 2.207(7) . ?
C29 H29 0.9500 . ?
C30 C31 1.511(9) . ?
C30 Ir1 2.162(6) . ?
C30 H30 0.9500 . ?
C31 C32 1.533(9) . ?
C31 H31A 0.9900 . ?
C31 H31B 0.9900 . ?
C32 H32A 0.9900 . ?
C32 H32B 0.9900 . ?
Ir1 Cl1 2.3911(15) . ?
